data_2200981
loop_
_publ_author_name
'\"Ozt\"urk, Levent'
'H\"okelek, Tuncer'
'Dal, Hakan'
'K\?il\?i\,c, Zeynel'

_publ_section_title
;2,2-[2,2'-Methylenebis(4-nitrophenoxy)]-4,6-[2,2'-methylenebis(4-nitrophenoxy)]-4,6-dichloro-1,3,5,2\l^5^,4\l^5^,6\l^5^-triazatriphosphorine
 (spiro-ansa) acetonitrile
;
_journal_issue 1
_journal_name_full 'Acta Crystallographica Section E'
_journal_page_first o20
_journal_page_last o23
_journal_paper_doi 10.1107/S1600536801020463
_journal_volume 58
_journal_year 2002
_chemical_formula_iupac 'C26 H16 Cl2 N7 O12 P3, C2 H3 N'
_chemical_formula_moiety 'C26 H16 Cl2 N7 O12 P3, C2 H3 N'
_chemical_formula_sum 'C28 H19 Cl2 N8 O12 P3'
_chemical_formula_weight 823.32
_chemical_name_systematic
;
 ?
;
_space_group_IT_number 2
_symmetry_cell_setting triclinic
_symmetry_space_group_name_Hall '-P 1'
_symmetry_space_group_name_H-M 'P -1'
_atom_sites_solution_hydrogens geom
_atom_sites_solution_primary direct
_atom_sites_solution_secondary difmap
_audit_creation_method shelxl-97
_cell_angle_alpha 97.493(10)
_cell_angle_beta 109.989(10)
_cell_angle_gamma 109.776(10)
_cell_formula_units_Z 2
_cell_length_a 11.5487(10)
_cell_length_b 11.8570(10)
_cell_length_c 15.0238(10)
_cell_measurement_reflns_used 25
_cell_measurement_temperature 293(2)
_cell_measurement_theta_max 42
_cell_measurement_theta_min 16
_cell_volume 1747.5(3)
_computing_cell_refinement 'CAD-4 EXPRESS'
_computing_data_collection 'CAD-4 EXPRESS (Enraf-Nonius, 1994)'
_computing_data_reduction 'XCAD4 (Harms & Wocadlo, 1995)'
_computing_molecular_graphics 'ORTEP-3 for Windows (Farrugia, 1997)'
_computing_publication_material 'WinGX  (Farrugia, 1999)'
_computing_structure_refinement 'SHELXL97 (Sheldrick, 1997)'
_computing_structure_solution 'SHELXS97 (Sheldrick, 1990)'
_diffrn_ambient_temperature 293(2)
_diffrn_measured_fraction_theta_full 1.000
_diffrn_measured_fraction_theta_max 1.000
_diffrn_measurement_device_type 'Enraf-Nonius CAD-4'
_diffrn_measurement_method 'non-profiled \w'
_diffrn_radiation_monochromator graphite
_diffrn_radiation_source 'fine-focus sealed tube'
_diffrn_radiation_type Cuk\a
_diffrn_radiation_wavelength 1.54180
_diffrn_reflns_av_R_equivalents .0341
_diffrn_reflns_av_sigmaI/netI .0479
_diffrn_reflns_limit_h_max 14
_diffrn_reflns_limit_h_min 0
_diffrn_reflns_limit_k_max 13
_diffrn_reflns_limit_k_min -14
_diffrn_reflns_limit_l_max 17
_diffrn_reflns_limit_l_min -18
_diffrn_reflns_number 7549
_diffrn_reflns_theta_full 74.24
_diffrn_reflns_theta_max 74.24
_diffrn_reflns_theta_min 4.67
_diffrn_standards_decay_% 1
_diffrn_standards_interval_time 120
_diffrn_standards_number 3
_exptl_absorpt_coefficient_mu 3.626
_exptl_absorpt_correction_T_max .484
_exptl_absorpt_correction_T_min .388
_exptl_absorpt_correction_type '\y scans'
_exptl_absorpt_process_details '(MolEN; Fair, 1990)'
_exptl_crystal_colour colorless
_exptl_crystal_density_diffrn 1.565
_exptl_crystal_density_method 'not measured'
_exptl_crystal_description block-like
_exptl_crystal_F_000 836
_exptl_crystal_size_max .30
_exptl_crystal_size_mid .25
_exptl_crystal_size_min .20
_refine_diff_density_max 1.100
_refine_diff_density_min -.556
_refine_ls_extinction_method none
_refine_ls_goodness_of_fit_ref 1.043
_refine_ls_hydrogen_treatment constr
_refine_ls_matrix_type full
_refine_ls_number_parameters 469
_refine_ls_number_reflns 6411
_refine_ls_number_restraints 0
_refine_ls_restrained_S_all 1.043
_refine_ls_R_factor_all .0991
_refine_ls_R_factor_gt .0667
_refine_ls_shift/su_max <0.001
_refine_ls_shift/su_mean .000
_refine_ls_structure_factor_coef Fsqd
_refine_ls_weighting_details 'calc w = 1/[\s^2^(Fo^2^)+(0.1313p)^2^] where p = (Fo^2^+2Fc^2^)/3'
_refine_ls_weighting_scheme calc
_refine_ls_wR_factor_gt .1695
_refine_ls_wR_factor_ref .1939
_reflns_number_gt 4690
_reflns_number_total 7127
_reflns_threshold_expression I>2\s(I)
_cod_data_source_file wn6072.cif
_cod_data_source_block I
_cod_depositor_comments
;
The following automatic conversions were performed:
'_atom_site_adp_type' value 'uani' changed to 'Uani' according to
'/home/saulius/struct/CIF-dictionaries/cif_core.dic' dictionary named
'cif_core.dic' version 2.4.1 from 2010-06-29 (53
times).

'_atom_site_adp_type' value 'uiso' changed to 'Uiso' according to
'/home/saulius/struct/CIF-dictionaries/cif_core.dic' dictionary named
'cif_core.dic' version 2.4.1 from 2010-06-29 (19
times).

'_atom_site_calc_flag' value 'Calc' changed to 'calc' according
to '/home/saulius/struct/CIF-dictionaries/cif_core.dic' dictionary named
'cif_core.dic' version 2.4.1 from
2010-06-29.

'_atom_site_refinement_flags' value 'r' changed to 'R'
according to '/home/saulius/struct/CIF-dictionaries/cif_core.dic'
dictionary named 'cif_core.dic' version 2.4.1 from 2010-06-29 (19 times).

Automatic conversion script
Id: cif_fix_enum 1527 2010-12-29 10:47:43Z saulius 

The following automatic conversions were performed:

'_atom_site_adp_type' value 'uani' changed to 'Uani' according to
/home/saulius/struct/CIF-dictionaries/cif_core.dic dictionary named
'cif_core.dic' version 2.4.1 from 2010-06-29 (53
times).

'_atom_site_adp_type' value 'uiso' changed to 'Uiso'
according to /home/saulius/struct/CIF-dictionaries/cif_core.dic
dictionary named 'cif_core.dic' version 2.4.1 from 2010-06-29 (19
times).

'_atom_site_calc_flag' value 'Calc' changed to 'calc'
according to /home/saulius/struct/CIF-dictionaries/cif_core.dic
dictionary named 'cif_core.dic' version 2.4.1 from
2010-06-29.

'_atom_site_refinement_flags' value 'r' changed to 'R'
according to /home/saulius/struct/CIF-dictionaries/cif_core.dic
dictionary named 'cif_core.dic' version 2.4.1 from 2010-06-29 (19
times).

Automatic conversion script
Id: cif_fix_values 1715 2011-07-08 13:25:40Z adriana 
;
_cod_original_cell_volume 1747.5(2)
_cod_database_code 2200981
_cod_database_fobs_code 2200981

loop_
_symmetry_equiv_pos_as_xyz
'x, y, z'
'-x, -y, -z'

loop_
_atom_site_label
_atom_site_fract_x
_atom_site_fract_y
_atom_site_fract_z
_atom_site_U_iso_or_equiv
_atom_site_adp_type
_atom_site_calc_flag
_atom_site_refinement_flags
_atom_site_occupancy
_atom_site_disorder_assembly
_atom_site_disorder_group
_atom_site_type_symbol
Cl1 .38604(11) .39128(12) .12688(10) .0663(3) Uani d . 1 . . Cl
Cl2 .05091(13) -.01764(10) .18778(9) .0629(3) Uani d . 1 . . Cl
P1 .23329(10) .37485(9) .34729(7) .0429(2) Uani d . 1 . . P
P2 .22987(10) .35779(10) .16229(7) .0444(2) Uani d . 1 . . P
P3 .07247(10) .15802(9) .20110(7) .0415(2) Uani d . 1 . . P
O1 -.3052(5) .1841(8) .5044(4) .139(3) Uani d . 1 . . O
O2 -.1369(5) .2403(6) .6450(3) .1167(19) Uani d . 1 . . O
O3 .4528(6) .2162(6) .8156(4) .1103(17) Uani d . 1 . . O
O4 .6033(7) .1940(7) .7763(5) .143(3) Uani d . 1 . . O
O5 .1505(3) .4154(3) .08541(19) .0465(6) Uani d . 1 . . O
O6 -.0775(3) .1477(3) .16026(19) .0452(6) Uani d . 1 . . O
O7 .1616(3) .4505(3) .3864(2) .0535(7) Uani d . 1 . . O
O8 .3681(3) .4060(3) .43821(19) .0486(6) Uani d . 1 . . O
O9 -.2763(5) .5725(5) .1651(4) .1044(15) Uani d . 1 . . O
O10 -.4080(4) .4197(4) .0331(3) .0747(10) Uani d . 1 . . O
O11 -.5220(5) -.1790(5) -.2590(3) .124(2) Uani d . 1 . . O
O12 -.6250(4) -.2502(4) -.1685(3) .1060(17) Uani d . 1 . . O
N1 -.1838(5) .2374(6) .5581(4) .0864(15) Uani d . 1 . . N
N2 .5041(6) .2158(6) .7582(4) .0884(16) Uani d . 1 . . N
N3 .1395(3) .2308(3) .3135(2) .0438(7) Uani d . 1 . . N
N4 .1467(3) .2113(3) .1350(2) .0476(7) Uani d . 1 . . N
N5 .2750(4) .4364(3) .2704(2) .0508(8) Uani d . 1 . . N
N6 -.2968(5) .4867(4) .0970(3) .0622(10) Uani d . 1 . . N
N7 -.5288(5) -.1789(5) -.1780(4) .0811(14) Uani d . 1 . . N
N8 -.1449 -.0237 .5240 .0991(18) Uani d . 1 . . N
C1 -.0922(5) .2940(5) .5149(4) .0643(12) Uani d . 1 . . C
C2 -.1475(5) .2862(5) .4148(4) .0664(13) Uani d . 1 . . C
C3 -.0604(5) .3379(5) .3727(4) .0633(12) Uani d . 1 . . C
C4 .0770(4) .3962(4) .4308(3) .0508(9) Uani d . 1 . . C
C5 .1336(4) .4060(4) .5319(3) .0495(9) Uani d . 1 . . C
C6 .0446(4) .3516(5) .5726(3) .0567(10) Uani d . 1 . . C
C7 .4565(5) .2571(5) .6707(4) .0634(12) Uani d . 1 . . C
C8 .3884(4) .3322(4) .6710(3) .0534(10) Uani d . 1 . . C
C9 .3533(4) .3814(4) .5919(3) .0454(8) Uani d . 1 . . C
C10 .3881(4) .3491(4) .5147(3) .0456(8) Uani d . 1 . . C
C11 .4540(5) .2732(5) .5150(4) .0600(11) Uani d . 1 . . C
C12 .4916(6) .2277(6) .5945(4) .0704(14) Uani d . 1 . . C
C13 .0367(4) .4283(3) .0916(3) .0403(7) Uani d . 1 . . C
C14 .0577(4) .5385(4) .1510(3) .0497(9) Uani d . 1 . . C
C15 -.0527(5) .5581(4) .1535(3) .0551(10) Uani d . 1 . . C
C16 -.1783(4) .4669(4) .0964(3) .0495(9) Uani d . 1 . . C
C17 -.2018(4) .3544(4) .0369(3) .0463(8) Uani d . 1 . . C
C18 -.0912(4) .3328(3) .0352(3) .0404(8) Uani d . 1 . . C
C19 -.3202(4) .0118(4) -.0991(3) .0511(9) Uani d . 1 . . C
C20 -.4117(4) -.0928(4) -.0894(3) .0589(11) Uani d . 1 . . C
C21 -.3940(5) -.1169(5) .0005(4) .0627(12) Uani d . 1 . . C
C22 -.2792(5) -.0352(4) .0822(3) .0581(11) Uani d . 1 . . C
C23 -.1878(4) .0667(4) .0725(3) .0442(8) Uani d . 1 . . C
C24 -.2067(4) .0963(3) -.0170(3) .0420(8) Uani d . 1 . . C
C25 .2836(5) .4696(4) .5924(3) .0541(10) Uani d . 1 . . C
C26 -.1128(4) .2119(4) -.0297(3) .0435(8) Uani d . 1 . . C
C27 .1137 .0560 .6407 .167(6) Uani d . 1 . . C
C28 -.0332 .0074 .5698 .230(10) Uani d . 1 . . C
H2 -.2404 .2473 .3775 .080 Uiso calc R 1 . . H
H3 -.0939 .3336 .3060 .076 Uiso calc R 1 . . H
H6 .0776 .3540 .6389 .068 Uiso calc R 1 . . H
H8 .3661 .3498 .7235 .064 Uiso calc R 1 . . H
H11 .4734 .2523 .4616 .072 Uiso calc R 1 . . H
H12 .5396 .1781 .5971 .085 Uiso calc R 1 . . H
H14 .1449 .5989 .1889 .060 Uiso calc R 1 . . H
H15 -.0415 .6315 .1932 .066 Uiso calc R 1 . . H
H17 -.2895 .2949 -.0011 .056 Uiso calc R 1 . . H
H19 -.3352 .0251 -.1610 .061 Uiso calc R 1 . . H
H21 -.4573 -.1859 .0061 .075 Uiso calc R 1 . . H
H22 -.2638 -.0494 .1438 .070 Uiso calc R 1 . . H
H251 .3008 .5057 .6598 .065 Uiso calc R 1 . . H
H252 .3221 .5371 .5669 .065 Uiso calc R 1 . . H
H261 -.0260 .2079 -.0151 .052 Uiso calc R 1 . . H
H262 -.1498 .2124 -.0981 .052 Uiso calc R 1 . . H
H271 .1571 .0123 .6151 .251 Uiso calc R 1 . . H
H272 .1195 .0430 .7035 .251 Uiso calc R 1 . . H
H273 .1577 .1436 .6483 .251 Uiso calc R 1 . . H

loop_
_atom_site_aniso_label
_atom_site_aniso_U_11
_atom_site_aniso_U_22
_atom_site_aniso_U_33
_atom_site_aniso_U_12
_atom_site_aniso_U_13
_atom_site_aniso_U_23
Cl1 .0490(6) .0807(8) .0802(8) .0236(5) .0380(5) .0347(6)
Cl2 .0820(8) .0465(5) .0696(7) .0258(5) .0402(6) .0222(5)
P1 .0399(5) .0446(5) .0358(4) .0115(4) .0105(4) .0154(4)
P2 .0384(5) .0503(5) .0416(5) .0120(4) .0172(4) .0197(4)
P3 .0431(5) .0412(5) .0382(5) .0134(4) .0172(4) .0148(4)
O1 .053(2) .235(7) .101(4) .027(3) .040(3) .023(4)
O2 .085(3) .160(5) .068(3) .007(3) .043(2) .003(3)
O3 .119(4) .152(5) .078(3) .056(4) .047(3) .072(3)
O4 .171(6) .210(7) .135(5) .137(6) .077(5) .121(5)
O5 .0453(14) .0516(15) .0414(13) .0120(12) .0214(12) .0212(11)
O6 .0406(13) .0491(14) .0376(12) .0114(11) .0145(11) .0097(11)
O7 .0564(16) .0548(16) .0491(15) .0253(14) .0166(13) .0215(13)
O8 .0370(13) .0590(16) .0390(13) .0111(12) .0093(11) .0209(12)
O9 .099(3) .115(4) .103(3) .052(3) .053(3) -.008(3)
O10 .064(2) .082(2) .095(3) .039(2) .041(2) .031(2)
O11 .099(3) .119(4) .057(2) -.024(3) -.004(2) .014(2)
O12 .061(2) .096(3) .087(3) -.023(2) -.003(2) .036(2)
N1 .059(3) .122(4) .069(3) .032(3) .032(2) .002(3)
N2 .097(4) .124(4) .078(3) .068(4) .040(3) .062(3)
N3 .0408(16) .0454(17) .0360(15) .0094(13) .0121(13) .0156(13)
N4 .0469(17) .0527(18) .0435(17) .0160(15) .0227(14) .0156(14)
N5 .0525(19) .0458(17) .0381(16) .0072(15) .0122(14) .0152(14)
N6 .072(3) .067(2) .065(2) .033(2) .041(2) .025(2)
N7 .060(2) .071(3) .065(3) .000(2) -.003(2) .026(2)
N8 .097(4) .067(3) .100(4) -.001(3) .037(3) .025(3)
C1 .055(3) .077(3) .063(3) .032(2) .027(2) .004(2)
C2 .046(2) .089(4) .058(3) .032(2) .014(2) .008(2)
C3 .052(2) .081(3) .053(2) .034(2) .013(2) .012(2)
C4 .048(2) .058(2) .046(2) .0269(19) .0144(17) .0118(18)
C5 .049(2) .055(2) .043(2) .0262(19) .0156(17) .0092(17)
C6 .053(2) .069(3) .047(2) .028(2) .0205(19) .005(2)
C7 .056(3) .086(3) .056(3) .031(2) .023(2) .038(2)
C8 .043(2) .067(3) .043(2) .0149(19) .0167(17) .0189(19)
C9 .0358(18) .051(2) .0395(18) .0117(16) .0109(15) .0117(15)
C10 .0346(17) .053(2) .0411(19) .0129(16) .0094(15) .0198(16)
C11 .059(3) .090(3) .056(2) .044(3) .034(2) .034(2)
C12 .071(3) .098(4) .074(3) .057(3) .037(3) .045(3)
C13 .0411(18) .0410(18) .0368(17) .0117(15) .0167(15) .0166(14)
C14 .055(2) .045(2) .0420(19) .0126(17) .0190(17) .0141(16)
C15 .072(3) .056(2) .045(2) .028(2) .029(2) .0173(18)
C16 .056(2) .057(2) .044(2) .0246(19) .0268(18) .0215(18)
C17 .047(2) .051(2) .0418(19) .0169(17) .0195(16) .0194(16)
C18 .0426(18) .0417(18) .0362(17) .0123(15) .0184(15) .0169(14)
C19 .044(2) .052(2) .044(2) .0122(17) .0086(17) .0178(17)
C20 .048(2) .050(2) .054(2) .0081(19) .0036(19) .0162(19)
C21 .047(2) .056(2) .063(3) .0027(19) .014(2) .024(2)
C22 .052(2) .059(3) .049(2) .007(2) .0177(19) .0204(19)
C23 .0409(19) .049(2) .0374(17) .0129(16) .0153(15) .0128(15)
C24 .0409(18) .0415(18) .0392(18) .0137(15) .0141(15) .0136(15)
C25 .058(2) .055(2) .041(2) .020(2) .0159(18) .0078(17)
C26 .0443(19) .0451(19) .0393(18) .0143(16) .0183(15) .0142(15)
C27 .074(4) .250(13) .105(6) -.021(6) .029(4) .086(8)
C28 .239(16) .45(3) .138(10) .21(2) .130(12) .195(16)

loop_
_geom_angle_atom_site_label_1
_geom_angle_atom_site_label_2
_geom_angle_atom_site_label_3
_geom_angle
_geom_angle_publ_flag
N5 P2 N4 117.47(17) yes
N5 P2 O5 109.49(18) yes
N4 P2 O5 110.35(17) yes
N5 P2 Cl1 111.03(15) yes
N4 P2 Cl1 109.24(14) yes
O5 P2 Cl1 97.43(11) yes
O8 P1 N5 106.24(17) yes
O8 P1 N3 110.62(16) yes
N5 P1 N3 118.67(18) yes
O8 P1 O7 104.85(16) yes
N5 P1 O7 106.49(18) yes
N3 P1 O7 109.05(17) yes
C4 O7 P1 119.6(3) ?
C13 O5 P2 118.7(2) ?
C10 O8 P1 128.1(2) ?
P1 N5 P2 121.8(2) yes
P3 N4 P2 118.6(2) yes
P3 N3 P1 119.28(19) yes
N8 C28 C27 173.4450(10) yes
C28 C27 H271 109.5 ?
C28 C27 H272 109.5 ?
H271 C27 H272 109.5 ?
C28 C27 H273 109.5 ?
H271 C27 H273 109.5 ?
H272 C27 H273 109.5 ?
N3 P3 N4 117.38(18) yes
N3 P3 O6 106.06(16) yes
N4 P3 O6 111.59(16) yes
N3 P3 Cl2 109.30(13) yes
N4 P3 Cl2 107.66(14) yes
O6 P3 Cl2 104.05(12) yes
C23 O6 P3 128.1(3) ?
C13 C14 C15 119.1(4) ?
C13 C14 H14 120.4 ?
C15 C14 H14 120.4 ?
C8 C9 C10 117.3(4) ?
C8 C9 C25 120.3(4) ?
C10 C9 C25 122.4(3) ?
C13 C18 C17 117.2(4) ?
C13 C18 C26 122.6(3) ?
C17 C18 C26 120.1(3) ?
C14 C13 C18 123.2(4) ?
C14 C13 O5 117.5(3) ?
C18 C13 O5 119.3(3) ?
C11 C10 C9 122.8(4) ?
C11 C10 O8 117.1(4) ?
C9 C10 O8 119.7(4) ?
C24 C19 C20 120.4(4) ?
C24 C19 H19 119.8 ?
C20 C19 H19 119.8 ?
C22 C23 C24 123.0(4) ?
C22 C23 O6 116.1(3) ?
C24 C23 O6 120.6(3) ?
C18 C26 C24 113.7(3) ?
C18 C26 H261 108.8 ?
C24 C26 H261 108.8 ?
C18 C26 H262 108.8 ?
C24 C26 H262 108.8 ?
H261 C26 H262 107.7 ?
C19 C24 C23 116.3(3) ?
C19 C24 C26 118.8(3) ?
C23 C24 C26 124.8(3) ?
C6 C5 C4 116.8(4) ?
C6 C5 C25 121.7(4) ?
C4 C5 C25 121.4(4) ?
C21 C20 C19 122.1(4) ?
C21 C20 N7 119.7(4) ?
C19 C20 N7 118.2(4) ?
O10 N6 O9 123.4(5) ?
O10 N6 C16 119.7(4) ?
O9 N6 C16 116.9(5) ?
C16 C17 C18 118.5(4) ?
C16 C17 H17 120.8 ?
C18 C17 H17 120.8 ?
C1 C6 C5 120.1(4) ?
C1 C6 H6 119.9 ?
C5 C6 H6 119.9 ?
C15 C16 C17 123.8(4) ?
C15 C16 N6 118.9(4) ?
C17 C16 N6 117.3(4) ?
C16 C15 C14 118.1(4) ?
C16 C15 H15 120.9 ?
C14 C15 H15 120.9 ?
C23 C22 C21 120.2(4) ?
C23 C22 H22 119.9 ?
C21 C22 H22 119.9 ?
C10 C11 C12 119.6(4) ?
C10 C11 H11 120.2 ?
C12 C11 H11 120.2 ?
C7 C8 C9 119.1(4) ?
C7 C8 H8 120.4 ?
C9 C8 H8 120.4 ?
C5 C25 C9 112.8(4) ?
C5 C25 H251 109.0 ?
C9 C25 H251 109.0 ?
C5 C25 H252 109.0 ?
C9 C25 H252 109.0 ?
H251 C25 H252 107.8 ?
C6 C1 C2 122.6(5) ?
C6 C1 N1 119.6(5) ?
C2 C1 N1 117.9(4) ?
C20 C21 C22 117.8(4) ?
C20 C21 H21 121.1 ?
C22 C21 H21 121.1 ?
O12 N7 O11 123.7(5) ?
O12 N7 C20 118.2(5) ?
O11 N7 C20 118.0(4) ?
C8 C7 C12 122.7(4) ?
C8 C7 N2 118.5(5) ?
C12 C7 N2 118.5(5) ?
C11 C12 C7 118.4(4) ?
C11 C12 H12 120.8 ?
C7 C12 H12 120.8 ?
C3 C4 O7 117.7(4) ?
C3 C4 C5 123.0(4) ?
O7 C4 C5 119.2(4) ?
C2 C3 C4 119.3(4) ?
C2 C3 H3 120.3 ?
C4 C3 H3 120.3 ?
O2 N1 O1 123.0(5) ?
O2 N1 C1 118.7(5) ?
O1 N1 C1 118.2(5) ?
C3 C2 C1 118.1(4) ?
C3 C2 H2 120.9 ?
C1 C2 H2 120.9 ?
O3 N2 O4 121.3(5) ?
O3 N2 C7 119.6(5) ?
O4 N2 C7 118.7(5) ?

loop_
_geom_bond_atom_site_label_1
_geom_bond_atom_site_label_2
_geom_bond_site_symmetry_2
_geom_bond_distance
_geom_bond_publ_flag
P2 N5 . 1.573(4) yes
P2 N4 . 1.588(4) yes
P2 O5 . 1.596(3) yes
P2 Cl1 . 1.9799(14) yes
P1 O8 . 1.566(3) yes
P1 N5 . 1.570(3) yes
P1 N3 . 1.580(3) yes
P1 O7 . 1.592(3) yes
Cl2 P3 . 1.9864(15) yes
O7 C4 . 1.395(5) ?
O5 C13 . 1.406(5) ?
O8 C10 . 1.399(4) ?
N4 P3 . 1.581(3) yes
N3 P3 . 1.571(3) yes
C28 N8 . 1.12979(18) yes
C28 C27 . 1.5125(3) yes
C27 H271 . .9600 ?
C27 H272 . .9600 ?
C27 H273 . .9600 ?
P3 O6 . 1.581(3) yes
O6 C23 . 1.406(4) ?
C14 C13 . 1.376(6) ?
C14 C15 . 1.382(6) ?
C14 H14 . .9300 ?
C9 C8 . 1.389(5) ?
C9 C10 . 1.399(6) ?
C9 C25 . 1.522(6) ?
C18 C13 . 1.395(5) ?
C18 C17 . 1.393(6) ?
C18 C26 . 1.515(5) ?
C10 C11 . 1.361(6) ?
C19 C24 . 1.388(5) ?
C19 C20 . 1.393(6) ?
C19 H19 . .9300 ?
C23 C22 . 1.372(6) ?
C23 C24 . 1.398(5) ?
C26 C24 . 1.515(5) ?
C26 H261 . .9700 ?
C26 H262 . .9700 ?
O10 N6 . 1.213(6) ?
C5 C6 . 1.389(6) ?
C5 C4 . 1.405(6) ?
C5 C25 . 1.502(6) ?
C20 C21 . 1.378(6) ?
C20 N7 . 1.458(6) ?
N6 O9 . 1.240(6) ?
N6 C16 . 1.468(6) ?
C17 C16 . 1.389(6) ?
C17 H17 . .9300 ?
C6 C1 . 1.376(7) ?
C6 H6 . .9300 ?
C16 C15 . 1.362(6) ?
C15 H15 . .9300 ?
C22 C21 . 1.382(6) ?
C22 H22 . .9300 ?
C11 C12 . 1.371(6) ?
C11 H11 . .9300 ?
C8 C7 . 1.373(7) ?
C8 H8 . .9300 ?
C25 H251 . .9700 ?
C25 H252 . .9700 ?
C1 C2 . 1.394(7) ?
C1 N1 . 1.448(7) ?
C21 H21 . .9300 ?
N7 O12 . 1.214(6) ?
N7 O11 . 1.245(7) ?
C7 C12 . 1.379(7) ?
C7 N2 . 1.458(6) ?
C12 H12 . .9300 ?
O3 N2 . 1.202(7) ?
C4 C3 . 1.382(6) ?
O1 N1 . 1.228(7) ?
C3 C2 . 1.380(7) ?
C3 H3 . .9300 ?
N1 O2 . 1.221(7) ?
C2 H2 . .9300 ?
O4 N2 . 1.209(7) ?

loop_
_geom_torsion_atom_site_label_1
_geom_torsion_atom_site_label_2
_geom_torsion_atom_site_label_3
_geom_torsion_atom_site_label_4
_geom_torsion
O8 P1 O7 C4 -87.7(3)
N5 P1 O7 C4 159.9(3)
N3 P1 O7 C4 30.8(3)
N5 P2 O5 C13 -56.1(3)
N4 P2 O5 C13 74.7(3)
Cl1 P2 O5 C13 -171.5(2)
N5 P1 O8 C10 -163.2(3)
N3 P1 O8 C10 -33.1(4)
O7 P1 O8 C10 84.3(4)
O8 P1 N5 P2 123.3(3)
N3 P1 N5 P2 -2.0(4)
O7 P1 N5 P2 -125.3(3)
N4 P2 N5 P1 -3.4(4)
O5 P2 N5 P1 123.5(2)
Cl1 P2 N5 P1 -130.1(2)
N5 P2 N4 P3 20.2(3)
O5 P2 N4 P3 -106.3(2)
Cl1 P2 N4 P3 147.73(18)
O8 P1 N3 P3 -132.6(2)
N5 P1 N3 P3 -9.5(3)
O7 P1 N3 P3 112.5(2)
P1 N3 P3 N4 26.1(3)
P1 N3 P3 O6 -99.3(2)
P1 N3 P3 Cl2 149.06(18)
P2 N4 P3 N3 -31.6(3)
P2 N4 P3 O6 91.1(2)
P2 N4 P3 Cl2 -155.36(18)
N3 P3 O6 C23 -162.8(3)
N4 P3 O6 C23 68.2(3)
Cl2 P3 O6 C23 -47.6(3)
C15 C14 C13 C18 -1.8(6)
C15 C14 C13 O5 175.5(3)
C17 C18 C13 C14 3.0(5)
C26 C18 C13 C14 -179.9(3)
C17 C18 C13 O5 -174.3(3)
C26 C18 C13 O5 2.8(5)
P2 O5 C13 C14 89.8(4)
P2 O5 C13 C18 -92.8(3)
C8 C9 C10 C11 -.2(6)
C25 C9 C10 C11 178.0(4)
C8 C9 C10 O8 -173.3(3)
C25 C9 C10 O8 4.9(6)
P1 O8 C10 C11 107.2(4)
P1 O8 C10 C9 -79.4(5)
P3 O6 C23 C22 101.8(4)
P3 O6 C23 C24 -83.3(4)
C13 C18 C26 C24 132.1(3)
C17 C18 C26 C24 -50.9(4)
C20 C19 C24 C23 3.0(6)
C20 C19 C24 C26 -177.2(4)
C22 C23 C24 C19 -4.1(6)
O6 C23 C24 C19 -178.6(4)
C22 C23 C24 C26 176.1(4)
O6 C23 C24 C26 1.6(6)
C18 C26 C24 C19 123.8(4)
C18 C26 C24 C23 -56.5(5)
C24 C19 C20 C21 -.2(8)
C24 C19 C20 N7 -179.7(5)
C13 C18 C17 C16 -2.1(5)
C26 C18 C17 C16 -179.2(3)
C4 C5 C6 C1 -1.4(7)
C25 C5 C6 C1 -179.9(4)
C18 C17 C16 C15 .1(6)
C18 C17 C16 N6 -179.6(3)
O10 N6 C16 C15 165.1(4)
O9 N6 C16 C15 -15.5(6)
O10 N6 C16 C17 -15.1(6)
O9 N6 C16 C17 164.3(4)
C17 C16 C15 C14 1.1(6)
N6 C16 C15 C14 -179.2(4)
C13 C14 C15 C16 -.3(6)
C24 C23 C22 C21 2.3(7)
O6 C23 C22 C21 177.1(4)
C9 C10 C11 C12 -1.5(8)
O8 C10 C11 C12 171.7(5)
C10 C9 C8 C7 1.1(6)
C25 C9 C8 C7 -177.2(4)
C6 C5 C25 C9 90.1(5)
C4 C5 C25 C9 -88.3(5)
C8 C9 C25 C5 -100.3(4)
C10 C9 C25 C5 81.6(5)
C5 C6 C1 C2 .7(8)
C5 C6 C1 N1 179.9(5)
C19 C20 C21 C22 -1.7(8)
N7 C20 C21 C22 177.8(5)
C23 C22 C21 C20 .7(8)
C21 C20 N7 O12 19.3(8)
C19 C20 N7 O12 -161.2(5)
C21 C20 N7 O11 -157.4(6)
C19 C20 N7 O11 22.1(8)
C9 C8 C7 C12 -.2(8)
C9 C8 C7 N2 174.2(5)
C10 C11 C12 C7 2.4(9)
C8 C7 C12 C11 -1.5(9)
N2 C7 C12 C11 -176.0(5)
P1 O7 C4 C3 -96.5(4)
P1 O7 C4 C5 85.4(4)
C6 C5 C4 C3 1.2(7)
C25 C5 C4 C3 179.7(4)
C6 C5 C4 O7 179.2(4)
C25 C5 C4 O7 -2.3(6)
O7 C4 C3 C2 -178.2(4)
C5 C4 C3 C2 -.1(7)
C6 C1 N1 O2 -1.3(8)
C2 C1 N1 O2 178.0(6)
C6 C1 N1 O1 -178.3(6)
C2 C1 N1 O1 .9(9)
C4 C3 C2 C1 -.7(8)
C6 C1 C2 C3 .4(8)
N1 C1 C2 C3 -178.8(5)
C8 C7 N2 O3 21.1(9)
C12 C7 N2 O3 -164.2(6)
C8 C7 N2 O4 -151.5(7)
C12 C7 N2 O4 23.2(10)
